data_7155515
loop_
_publ_author_name
'Gan, Shaoyan'
'Yin, Junjie'
'Yao, Yuan'
'Liu, Yang'
'Chang, Denghu'
'Zhu, Dan'
'Shi, Lei'

_publ_section_title
;
 Metal- and additive-free oxygen-atom transfer reaction: an efficient and
 chemoselective oxidation of sulfides to sulfoxides with cyclic diacyl
 peroxides.
;
_journal_issue 12
_journal_name_full 'Organic &amp; biomolecular chemistry'
_journal_page_first 2647
_journal_page_last 2654
_journal_paper_doi 10.1039/c7ob00021a
_journal_volume 15
_journal_year 2017
_chemical_absolute_configuration syn
_chemical_formula_moiety 'C9 H15 N O5 S'
_chemical_formula_sum 'C9 H15 N O5 S'
_chemical_formula_weight 249.28
_chemical_name_systematic
;
 ?
;
_space_group_crystal_system monoclinic
_space_group_IT_number 4
_space_group_name_Hall 'P 2yb'
_space_group_name_H-M_alt 'P 1 21 1'
_symmetry_space_group_name_Hall 'P 2yb'
_symmetry_space_group_name_H-M 'P 1 21 1'
_atom_sites_solution_hydrogens mixed
_atom_sites_solution_primary iterative
_audit_creation_date 2016-09-29
_audit_creation_method
;
Olex2 1.2
(compiled 2016.09.09 svn.r3337 for OlexSys, GUI svn.r5227)
;
_audit_update_record
;
2016-10-17 deposited with the CCDC.
2017-02-28 downloaded from the CCDC.
;
_cell_angle_alpha 90
_cell_angle_beta 107.042(5)
_cell_angle_gamma 90
_cell_formula_units_Z 2
_cell_length_a 6.2179(3)
_cell_length_b 10.0744(4)
_cell_length_c 10.4155(5)
_cell_measurement_reflns_used 3602
_cell_measurement_temperature 293(2)
_cell_measurement_theta_max 27.6480
_cell_measurement_theta_min 3.9700
_cell_volume 623.80(5)
_computing_cell_refinement 'CrysAlisPro 1.171.38.41 (Rigaku OD, 2015)'
_computing_data_collection 'CrysAlisPro 1.171.38.41 (Rigaku OD, 2015)'
_computing_data_reduction 'CrysAlisPro 1.171.38.41 (Rigaku OD, 2015)'
_computing_molecular_graphics 'Olex2 (Dolomanov et al., 2009)'
_computing_publication_material 'Olex2 (Dolomanov et al., 2009)'
_computing_structure_refinement 'ShelXL (Sheldrick, 2015)'
_computing_structure_solution
;
Superflip (Palatinus & Chapuis, 2007;Palatinus & van der Lee, 2008;
Palatinus et al., 2012)
;
_diffrn_ambient_temperature 293(2)
_diffrn_detector 'CCD plate'
_diffrn_detector_area_resol_mean 15.9737
_diffrn_detector_type Eos
_diffrn_measured_fraction_theta_full 0.994
_diffrn_measured_fraction_theta_max 0.994
_diffrn_measurement_details
;
List of Runs (angles in degrees, time in seconds):

  # Type    Start    End  Width  t~exp~   \w     \q     \k     \f   Frames
#--------------------------------------------------------------------------
  1  \w    -13.00  90.00   1.00   11.54    --   18.81  77.00 -60.00  103
  2  \w    -13.00  90.00   1.00   11.54    --   18.81  77.00-150.00  103
  3  \w    -50.00  40.00   1.00   11.54    --   18.81 -57.00-180.00   90
  4  \w     -3.00  88.00   1.00   11.54    --   18.81  57.00 120.00   91
  5  \w     34.00  97.00   1.00   11.54    --   18.81-178.00-180.00   63
  6  \w     34.00  97.00   1.00   11.54    --   18.81-178.00  90.00   63
  7  \w    -91.00 -49.00   1.00   11.54    --  -19.74 147.00 164.00   42
;
_diffrn_measurement_device 'four-circle diffractometer'
_diffrn_measurement_device_type 'SuperNova, Dual, Cu at zero, Eos'
_diffrn_measurement_method '\w scans'
_diffrn_orient_matrix_type 'CrysAlisPro convention (1999,Acta A55,543-557)'
_diffrn_orient_matrix_UB_11 -0.0382075000
_diffrn_orient_matrix_UB_12 0.0533425000
_diffrn_orient_matrix_UB_13 -0.0454312000
_diffrn_orient_matrix_UB_21 -0.0305277000
_diffrn_orient_matrix_UB_22 -0.0455711000
_diffrn_orient_matrix_UB_23 -0.0542362000
_diffrn_orient_matrix_UB_31 -0.1088475000
_diffrn_orient_matrix_UB_32 -0.0059505000
_diffrn_orient_matrix_UB_33 0.0082304000
_diffrn_radiation_monochromator mirror
_diffrn_radiation_probe x-ray
_diffrn_radiation_type MoK\a
_diffrn_radiation_wavelength 0.71073
_diffrn_reflns_av_R_equivalents 0.0261
_diffrn_reflns_av_unetI/netI 0.0277
_diffrn_reflns_Laue_measured_fraction_full 0.994
_diffrn_reflns_Laue_measured_fraction_max 0.994
_diffrn_reflns_limit_h_max 7
_diffrn_reflns_limit_h_min -7
_diffrn_reflns_limit_k_max 12
_diffrn_reflns_limit_k_min -12
_diffrn_reflns_limit_l_max 12
_diffrn_reflns_limit_l_min -12
_diffrn_reflns_number 5929
_diffrn_reflns_point_group_measured_fraction_full 0.993
_diffrn_reflns_point_group_measured_fraction_max 0.993
_diffrn_reflns_theta_full 25.242
_diffrn_reflns_theta_max 25.338
_diffrn_reflns_theta_min 3.427
_diffrn_source 'micro-focus sealed X-ray tube'
_diffrn_source_type 'SuperNova (Mo) X-ray Source'
_exptl_absorpt_coefficient_mu 0.265
_exptl_absorpt_correction_T_max 1.00000
_exptl_absorpt_correction_T_min 0.83903
_exptl_absorpt_correction_type multi-scan
_exptl_absorpt_process_details
;
CrysAlisPro 1.171.38.41 (Rigaku Oxford Diffraction, 2015)
Empirical absorption correction using spherical harmonics,
 implemented in SCALE3 ABSPACK scaling algorithm.
;
_exptl_crystal_colour colourless
_exptl_crystal_colour_primary colourless
_exptl_crystal_density_diffrn 1.327
_exptl_crystal_description plate
_exptl_crystal_F_000 264
_exptl_crystal_size_max 0.1
_exptl_crystal_size_mid 0.1
_exptl_crystal_size_min 0.06
_refine_diff_density_max 0.173
_refine_diff_density_min -0.156
_refine_diff_density_rms 0.031
_refine_ls_abs_structure_details
;
 Flack x determined using 929 quotients [(I+)-(I-)]/[(I+)+(I-)]
 (Parsons, Flack and Wagner, Acta Cryst. B69 (2013) 249-259).
;
_refine_ls_abs_structure_Flack -0.04(3)
_refine_ls_extinction_method none
_refine_ls_goodness_of_fit_ref 1.066
_refine_ls_hydrogen_treatment mixed
_refine_ls_matrix_type full
_refine_ls_number_parameters 160
_refine_ls_number_reflns 2288
_refine_ls_number_restraints 1
_refine_ls_restrained_S_all 1.066
_refine_ls_R_factor_all 0.0350
_refine_ls_R_factor_gt 0.0325
_refine_ls_shift/su_max 0.000
_refine_ls_shift/su_mean 0.000
_refine_ls_structure_factor_coef Fsqd
_refine_ls_weighting_details 'w=1/[\s^2^(Fo^2^)+(0.0353P)^2^+0.1008P] where P=(Fo^2^+2Fc^2^)/3'
_refine_ls_weighting_scheme calc
_refine_ls_wR_factor_gt 0.0771
_refine_ls_wR_factor_ref 0.0791
_reflns_Friedel_coverage 0.882
_reflns_Friedel_fraction_full 0.992
_reflns_Friedel_fraction_max 0.992
_reflns_number_gt 2158
_reflns_number_total 2288
_reflns_threshold_expression 'I > 2\s(I)'
_cod_data_source_file c7ob00021a2.cif
_cod_data_source_block sl-20160929
_cod_depositor_comments 'Adding full bibliography for 7155515.cif.'
_cod_database_code 7155515
_chemical_oxdiff_formula 'C H N O S'
_shelx_space_group_comment
;
The symmetry employed for this shelxl refinement is uniquely defined
by the following loop, which should always be used as a source of
symmetry information in preference to the above space-group names.
They are only intended as comments.
;
_reflns_odcompleteness_completeness 99.78
_reflns_odcompleteness_iscentric 1
_reflns_odcompleteness_theta 26.32
_olex2_refinement_description
;
1. Fixed Uiso
 At 1.2 times of:
  All C(H) groups, All C(H,H) groups
 At 1.5 times of:
  All C(H,H,H) groups
2.a Ternary CH refined with riding coordinates:
 C3(H3)
2.b Secondary CH2 refined with riding coordinates:
 C1(H1A,H1B)
2.c Idealised Me refined as rotating group:
 C7(H7A,H7B,H7C), C8(H8A,H8B,H8C), C9(H9A,H9B,H9C)
;
_shelx_shelxl_version_number 2014/7
_olex2_submission_special_instructions 'No special instructions were received'
_oxdiff_exptl_absorpt_empirical_details
;
Empirical correction (ABSPACK) includes:
- Absorption correction using spherical harmonics
- Frame scaling
;
_oxdiff_exptl_absorpt_empirical_full_max 1.353
_oxdiff_exptl_absorpt_empirical_full_min 0.733

loop_
_space_group_symop_operation_xyz
'x, y, z'
'-x, y+1/2, -z'

loop_
_atom_site_label
_atom_site_type_symbol
_atom_site_fract_x
_atom_site_fract_y
_atom_site_fract_z
_atom_site_U_iso_or_equiv
_atom_site_adp_type
_atom_site_occupancy
_atom_site_site_symmetry_order
_atom_site_calc_flag
_atom_site_refinement_flags_posn
S1 S -1.05263(12) -0.43365(8) -0.56584(8) 0.0507(2) Uani 1 1 d .
O1 O -0.3615(6) -0.6478(3) -0.4299(3) 0.0746(9) Uani 1 1 d .
H1 H -0.272(8) -0.703(5) -0.423(5) 0.081(16) Uiso 1 1 d .
O2 O -0.5345(6) -0.7479(3) -0.6182(4) 0.1001(13) Uani 1 1 d .
O3 O -0.9911(4) -0.2955(2) -0.5949(3) 0.0700(8) Uani 1 1 d .
O4 O -0.5423(4) -0.4816(3) -0.8015(2) 0.0700(9) Uani 1 1 d .
O5 O -0.9091(4) -0.4892(3) -0.9262(2) 0.0610(7) Uani 1 1 d .
N1 N -0.8156(4) -0.5309(3) -0.7082(2) 0.0424(6) Uani 1 1 d .
C1 C -1.0481(5) -0.5319(4) -0.7099(3) 0.0464(7) Uani 1 1 d .
H1A H -1.0990 -0.6217 -0.7021 0.056 Uiso 1 1 calc R
H1B H -1.1431 -0.4927 -0.7921 0.056 Uiso 1 1 calc R
C2 C -0.7922(6) -0.5136(4) -0.4751(3) 0.0466(7) Uani 1 1 d .
H2A H -0.715(5) -0.457(4) -0.402(3) 0.052(9) Uiso 1 1 d .
H2B H -0.840(7) -0.595(5) -0.454(4) 0.075(13) Uiso 1 1 d .
C3 C -0.6562(5) -0.5306(3) -0.5742(3) 0.0379(6) Uani 1 1 d .
H3 H -0.5562 -0.4539 -0.5663 0.045 Uiso 1 1 calc R
C4 C -0.5135(5) -0.6561(3) -0.5463(3) 0.0441(7) Uani 1 1 d .
C5 C -0.7397(5) -0.4981(3) -0.8130(3) 0.0474(7) Uani 1 1 d .
C6 C -0.8669(8) -0.4701(4) -1.0581(3) 0.0695(11) Uani 1 1 d .
C7 C -0.7398(12) -0.5908(7) -1.0830(6) 0.108(2) Uani 1 1 d .
H7A H -0.5949 -0.5941 -1.0170 0.163 Uiso 1 1 calc GR
H7B H -0.7208 -0.5852 -1.1710 0.163 Uiso 1 1 calc GR
H7C H -0.8229 -0.6696 -1.0766 0.163 Uiso 1 1 calc GR
C8 C -0.7443(11) -0.3437(6) -1.0605(6) 0.1048(18) Uani 1 1 d .
H8A H -0.8266 -0.2713 -1.0378 0.157 Uiso 1 1 calc GR
H8B H -0.7295 -0.3299 -1.1487 0.157 Uiso 1 1 calc GR
H8C H -0.5976 -0.3484 -0.9966 0.157 Uiso 1 1 calc GR
C9 C -1.1026(10) -0.4663(7) -1.1516(4) 0.114(2) Uani 1 1 d .
H9A H -1.1779 -0.5480 -1.1447 0.172 Uiso 1 1 calc GR
H9B H -1.0976 -0.4549 -1.2422 0.172 Uiso 1 1 calc GR
H9C H -1.1828 -0.3935 -1.1277 0.172 Uiso 1 1 calc GR

loop_
_atom_site_aniso_label
_atom_site_aniso_U_11
_atom_site_aniso_U_22
_atom_site_aniso_U_33
_atom_site_aniso_U_23
_atom_site_aniso_U_13
_atom_site_aniso_U_12
S1 0.0395(4) 0.0525(4) 0.0652(5) -0.0148(4) 0.0235(3) -0.0058(4)
O1 0.0688(19) 0.0561(16) 0.0721(19) -0.0113(13) -0.0214(15) 0.0183(15)
O2 0.112(3) 0.0646(19) 0.085(2) -0.0309(17) -0.0324(19) 0.0388(17)
O3 0.0476(14) 0.0423(14) 0.110(2) -0.0078(14) 0.0069(15) 0.0015(11)
O4 0.0385(12) 0.119(3) 0.0556(13) 0.0170(14) 0.0192(10) 0.0080(13)
O5 0.0469(12) 0.095(2) 0.0381(11) 0.0061(11) 0.0084(9) 0.0082(12)
N1 0.0305(12) 0.0567(16) 0.0395(12) 0.0019(12) 0.0096(10) 0.0046(11)
C1 0.0347(15) 0.0520(18) 0.0540(17) -0.0089(15) 0.0153(13) -0.0067(14)
C2 0.0522(18) 0.0439(19) 0.0457(17) -0.0017(15) 0.0174(15) -0.0060(15)
C3 0.0363(14) 0.0350(14) 0.0397(14) 0.0005(12) 0.0071(12) -0.0022(12)
C4 0.0457(17) 0.0389(17) 0.0416(16) -0.0004(13) 0.0030(14) 0.0010(14)
C5 0.0380(16) 0.063(2) 0.0423(16) 0.0054(15) 0.0131(13) 0.0111(14)
C6 0.087(3) 0.080(3) 0.0413(18) 0.0083(18) 0.0188(17) 0.012(2)
C7 0.154(6) 0.111(4) 0.072(3) 0.003(3) 0.051(4) 0.031(4)
C8 0.139(5) 0.094(4) 0.079(3) 0.028(3) 0.029(3) 0.004(3)
C9 0.115(4) 0.160(6) 0.045(2) 0.008(3) -0.011(2) 0.016(4)

loop_
_atom_type_symbol
_atom_type_description
_atom_type_scat_dispersion_real
_atom_type_scat_dispersion_imag
_atom_type_scat_source
C C 0.0033 0.0016 'International Tables Vol C Tables 4.2.6.8 and 6.1.1.4'
H H 0.0000 0.0000 'International Tables Vol C Tables 4.2.6.8 and 6.1.1.4'
N N 0.0061 0.0033 'International Tables Vol C Tables 4.2.6.8 and 6.1.1.4'
O O 0.0106 0.0060 'International Tables Vol C Tables 4.2.6.8 and 6.1.1.4'
S S 0.1246 0.1234 'International Tables Vol C Tables 4.2.6.8 and 6.1.1.4'

loop_
_geom_angle_atom_site_label_1
_geom_angle_atom_site_label_2
_geom_angle_atom_site_label_3
_geom_angle
O3 S1 C1 105.94(17)
O3 S1 C2 106.06(15)
C1 S1 C2 87.73(15)
C4 O1 H1 110(4)
C5 O5 C6 121.2(3)
C1 N1 C3 114.2(2)
C5 N1 C1 125.4(2)
C5 N1 C3 118.3(2)
S1 C1 H1A 110.9
S1 C1 H1B 110.9
N1 C1 S1 104.2(2)
N1 C1 H1A 110.9
N1 C1 H1B 110.9
H1A C1 H1B 108.9
S1 C2 H2A 108(2)
S1 C2 H2B 102(3)
H2A C2 H2B 117(3)
C3 C2 S1 106.6(2)
C3 C2 H2A 111.1(19)
C3 C2 H2B 110(3)
N1 C3 C2 107.0(2)
N1 C3 H3 108.6
N1 C3 C4 112.1(2)
C2 C3 H3 108.6
C4 C3 C2 111.9(3)
C4 C3 H3 108.6
O1 C4 C3 110.3(3)
O2 C4 O1 124.0(3)
O2 C4 C3 125.7(3)
O4 C5 O5 126.4(3)
O4 C5 N1 122.6(3)
O5 C5 N1 111.0(2)
O5 C6 C7 107.3(3)
O5 C6 C8 110.9(4)
O5 C6 C9 101.5(4)
C8 C6 C7 112.9(5)
C8 C6 C9 112.0(4)
C9 C6 C7 111.7(5)
C6 C7 H7A 109.5
C6 C7 H7B 109.5
C6 C7 H7C 109.5
H7A C7 H7B 109.5
H7A C7 H7C 109.5
H7B C7 H7C 109.5
C6 C8 H8A 109.5
C6 C8 H8B 109.5
C6 C8 H8C 109.5
H8A C8 H8B 109.5
H8A C8 H8C 109.5
H8B C8 H8C 109.5
C6 C9 H9A 109.5
C6 C9 H9B 109.5
C6 C9 H9C 109.5
H9A C9 H9B 109.5
H9A C9 H9C 109.5
H9B C9 H9C 109.5

loop_
_geom_bond_atom_site_label_1
_geom_bond_atom_site_label_2
_geom_bond_distance
S1 O3 1.497(3)
S1 C1 1.805(3)
S1 C2 1.807(4)
O1 H1 0.78(5)
O1 C4 1.303(4)
O2 C4 1.172(4)
O4 C5 1.210(4)
O5 C5 1.334(4)
O5 C6 1.485(4)
N1 C1 1.440(4)
N1 C3 1.456(4)
N1 C5 1.351(4)
C1 H1A 0.9700
C1 H1B 0.9700
C2 H2A 0.96(4)
C2 H2B 0.92(5)
C2 C3 1.523(4)
C3 H3 0.9800
C3 C4 1.523(4)
C6 C7 1.513(7)
C6 C8 1.488(8)
C6 C9 1.504(7)
C7 H7A 0.9600
C7 H7B 0.9600
C7 H7C 0.9600
C8 H8A 0.9600
C8 H8B 0.9600
C8 H8C 0.9600
C9 H9A 0.9600
C9 H9B 0.9600
C9 H9C 0.9600

loop_
_geom_hbond_atom_site_label_D
_geom_hbond_atom_site_label_H
_geom_hbond_atom_site_label_A
_geom_hbond_distance_DH
_geom_hbond_distance_HA
_geom_hbond_distance_DA
_geom_hbond_angle_DHA
_geom_hbond_site_symmetry_A
O1 H1 O3 0.78(5) 1.84(5) 2.600(4) 164(5) 2_444

loop_
_geom_torsion_atom_site_label_1
_geom_torsion_atom_site_label_2
_geom_torsion_atom_site_label_3
_geom_torsion_atom_site_label_4
_geom_torsion
S1 C2 C3 N1 -23.8(3)
S1 C2 C3 C4 -147.0(2)
O3 S1 C1 N1 65.5(2)
O3 S1 C2 C3 -68.6(3)
N1 C3 C4 O1 175.0(3)
N1 C3 C4 O2 -4.8(5)
C1 S1 C2 C3 37.4(2)
C1 N1 C3 C2 -7.2(4)
C1 N1 C3 C4 115.8(3)
C1 N1 C5 O4 169.8(3)
C1 N1 C5 O5 -11.0(5)
C2 S1 C1 N1 -40.6(2)
C2 C3 C4 O1 -64.7(4)
C2 C3 C4 O2 115.5(5)
C3 N1 C1 S1 34.7(3)
C3 N1 C5 O4 7.4(5)
C3 N1 C5 O5 -173.4(3)
C5 O5 C6 C7 62.7(5)
C5 O5 C6 C8 -60.9(5)
C5 O5 C6 C9 180.0(4)
C5 N1 C1 S1 -128.3(3)
C5 N1 C3 C2 157.1(3)
C5 N1 C3 C4 -79.9(3)
C6 O5 C5 O4 6.4(5)
C6 O5 C5 N1 -172.7(3)
